data_2108632
loop_
_publ_author_name
'Singla, Labhini'
'Yadav, Hare Ram'
'Roy Choudhury, Angshuman'

_publ_section_title
;
 Evaluation of fluorine-mediated intermolecular interactions in
 tetrafluorinated tetrahydroisoquinoline derivatives: synthesis and
 computational studies
;
_journal_coeditor_code BM5125SUP1
_journal_issue 4
_journal_name_full 'Acta Crystallographica Section B'
_journal_page_first
;
;
_journal_paper_doi 10.1107/S2052520620006873
_journal_volume 76
_journal_year 2020
_chemical_absolute_configuration unk
_chemical_formula_moiety 'C22 H17 F4 N O'
_chemical_formula_sum 'C22 H17 F4 N O'
_chemical_formula_weight 387.36
_space_group_IT_number 29
_space_group_name_Hall 'P 2c -2ac'
_space_group_name_H-M_alt 'P c a 21'
_symmetry_cell_setting orthorhombic
_symmetry_space_group_name_Hall 'P 2c -2ac'
_symmetry_space_group_name_H-M 'P c a 21'
_atom_sites_solution_hydrogens geom
_audit_creation_date 2020-03-09T09:06:26-00:00
_audit_creation_method 'WinGX routine CIF_UPDATE'
_cell_angle_alpha 90
_cell_angle_beta 90
_cell_angle_gamma 90
_cell_formula_units_Z 4
_cell_length_a 16.559(2)
_cell_length_b 17.595(2)
_cell_length_c 6.1048(9)
_cell_measurement_reflns_used 4920
_cell_measurement_temperature 100
_cell_measurement_theta_max 27.5
_cell_measurement_theta_min 3.3
_cell_volume 1778.7(4)
_computing_cell_refinement
;
        CrystalClear-SM Expert 2.0 r15 (Rigaku, 2011)
;
_computing_data_collection
;
        CrystalClear-SM Expert 2.0 r15 (Rigaku, 2011)
;
_computing_data_reduction
;
        CrystalClear-SM Expert 2.0 r15 (Rigaku, 2011)
;
_computing_molecular_graphics 'Olex2 (Dolomanov et al., 2009)'
_computing_publication_material 'Olex2 (Dolomanov et al., 2009)'
_computing_structure_refinement 'ShelXL (Sheldrick, 2015)'
_computing_structure_solution 'ShelXT (Sheldrick, 2015)'
_diffrn_ambient_temperature 100
_diffrn_detector_area_resol_mean 13.6612
_diffrn_measured_fraction_theta_full 0.997
_diffrn_measured_fraction_theta_max 0.997
_diffrn_measurement_device_type 'Rigaku Mercury375R (2x2 bin mode)'
_diffrn_measurement_method 'profile data from \w-scans'
_diffrn_radiation_type MoK\a
_diffrn_radiation_wavelength 0.71073
_diffrn_reflns_av_R_equivalents 0.0411
_diffrn_reflns_Laue_measured_fraction_full 0.997
_diffrn_reflns_Laue_measured_fraction_max 0.997
_diffrn_reflns_limit_h_max 20
_diffrn_reflns_limit_h_min -21
_diffrn_reflns_limit_k_max 22
_diffrn_reflns_limit_k_min -22
_diffrn_reflns_limit_l_max 7
_diffrn_reflns_limit_l_min -7
_diffrn_reflns_number 15664
_diffrn_reflns_point_group_measured_fraction_full 0.998
_diffrn_reflns_point_group_measured_fraction_max 0.999
_diffrn_reflns_theta_full 25.242
_diffrn_reflns_theta_max 27.484
_diffrn_reflns_theta_min 3.379
_exptl_absorpt_coefficient_mu 0.117
_exptl_absorpt_correction_T_max 1
_exptl_absorpt_correction_T_min 0.88
_exptl_absorpt_correction_type multi-scan
_exptl_absorpt_process_details 'Blessing 1995'
_exptl_crystal_colour 'clear yellowish yellow'
_exptl_crystal_density_diffrn 1.446
_exptl_crystal_density_method 'not measured'
_exptl_crystal_description needle
_exptl_crystal_F_000 800
_exptl_crystal_size_max 0.35
_exptl_crystal_size_mid 0.25
_exptl_crystal_size_min 0.15
_refine_diff_density_max 0.267
_refine_diff_density_min -0.219
_refine_diff_density_rms 0.047
_refine_ls_abs_structure_details
;
 Flack x determined using 1425 quotients [(I+)-(I-)]/[(I+)+(I-)]
 (Parsons, Flack and Wagner, Acta Cryst. B69 (2013) 249-259).
;
_refine_ls_abs_structure_Flack -0.1(4)
_refine_ls_extinction_method none
_refine_ls_goodness_of_fit_ref 1.073
_refine_ls_hydrogen_treatment constr
_refine_ls_matrix_type full
_refine_ls_number_parameters 254
_refine_ls_number_reflns 4061
_refine_ls_number_restraints 1
_refine_ls_restrained_S_all 1.073
_refine_ls_R_factor_all 0.0496
_refine_ls_R_factor_gt 0.0438
_refine_ls_shift/su_max 0
_refine_ls_shift/su_mean 0
_refine_ls_structure_factor_coef Fsqd
_refine_ls_weighting_details 'w=1/[\s^2^(Fo^2^)+(0.0509P)^2^+0.4424P] where P=(Fo^2^+2Fc^2^)/3'
_refine_ls_weighting_scheme calc
_refine_ls_wR_factor_ref 0.1058
_reflns_number_gt 3654
_reflns_number_total 4061
_reflns_threshold_expression 'I > 2\s(I)'
_cod_data_source_file bm5125sup1.cif
_cod_data_source_block 6-8
_cod_database_code 2108632

loop_
_space_group_symop_operation_xyz
'x, y, z'
'-x, -y, z+1/2'
'x+1/2, -y, z'
'-x+1/2, y, z+1/2'

loop_
_atom_site_label
_atom_site_fract_x
_atom_site_fract_y
_atom_site_fract_z
_atom_site_U_iso_or_equiv
_atom_site_adp_type
_atom_site_calc_flag
_atom_site_occupancy
_atom_site_disorder_assembly
_atom_site_disorder_group
_atom_site_type_symbol
C19 0.61840(17) 0.17114(16) 0.3861(5) 0.0246(6) Uani d 1 . . C
H19 0.6409 0.1328 0.295 0.03 Uiso calc 1 . . H
C11 0.37187(16) 0.15200(16) 0.5475(5) 0.0214(5) Uani d 1 . . C
C18 0.54189(16) 0.19998(15) 0.3514(5) 0.0221(5) Uani d 1 . . C
C9 0.35821(15) 0.38841(15) 0.6540(5) 0.0213(5) Uani d 1 . . C
C5 0.37694(18) 0.51749(16) 0.5279(5) 0.0250(6) Uani d 1 . . C
C20 0.66008(17) 0.20134(18) 0.5611(5) 0.0281(6) Uani d 1 . . C
C7 0.43560(17) 0.41391(15) 0.3281(5) 0.0238(6) Uani d 1 . . C
H7 0.4668 0.3959 0.2083 0.029 Uiso calc 1 . . H
C17 0.50621(15) 0.25574(15) 0.4780(4) 0.0212(5) Uani d 1 . . C
C4 0.34524(16) 0.46666(15) 0.6772(5) 0.0241(6) Uani d 1 . . C
H4 0.3143 0.485 0.7972 0.029 Uiso calc 1 . . H
C6 0.42307(18) 0.49102(16) 0.3519(5) 0.0262(6) Uani d 1 . . C
H6 0.4456 0.5258 0.2497 0.031 Uiso calc 1 . . H
C14 0.38270(18) -0.00207(16) 0.4610(5) 0.0288(6) Uani d 1 . . C
C22 0.55278(16) 0.28447(15) 0.6496(5) 0.0238(6) Uani d 1 . . C
H22 0.5311 0.3236 0.7391 0.029 Uiso calc 1 . . H
C13 0.34142(17) 0.04346(17) 0.3155(5) 0.0265(6) Uani d 1 . . C
H13 0.317 0.0231 0.1875 0.032 Uiso calc 1 . . H
C15 0.41810(19) 0.02594(17) 0.6464(5) 0.0311(7) Uani d 1 . . C
H15 0.4456 -0.0069 0.7448 0.037 Uiso calc 1 . . H
C21 0.62983(16) 0.25752(16) 0.6932(5) 0.0265(6) Uani d 1 . . C
H21 0.6607 0.2774 0.8112 0.032 Uiso calc 1 . . H
C16 0.41317(17) 0.10340(16) 0.6881(5) 0.0282(6) Uani d 1 . . C
H16 0.4385 0.1236 0.8151 0.034 Uiso calc 1 . . H
C3 0.32257(17) 0.33448(16) 0.8189(5) 0.0241(6) Uani d 1 . . C
H3A 0.264 0.329 0.7907 0.029 Uiso calc 1 . . H
H3B 0.3294 0.3559 0.9677 0.029 Uiso calc 1 . . H
C2 0.36228(17) 0.25690(16) 0.8089(4) 0.0233(6) Uani d 1 . . C
H2A 0.418 0.2599 0.8668 0.028 Uiso calc 1 . . H
H2B 0.3315 0.2202 0.899 0.028 Uiso calc 1 . . H
C10 0.3247(2) 0.62382(18) 0.7232(6) 0.0354(7) Uani d 1 . . C
H10A 0.3233 0.6794 0.7161 0.053 Uiso calc 1 . . H
H10B 0.3517 0.6079 0.8584 0.053 Uiso calc 1 . . H
H10C 0.2694 0.604 0.7217 0.053 Uiso calc 1 . . H
C12 0.33721(16) 0.11964(15) 0.3635(5) 0.0225(6) Uani d 1 . . C
C8 0.40322(16) 0.36187(15) 0.4769(4) 0.0214(5) Uani d 1 . . C
C1 0.41812(16) 0.27787(14) 0.4411(4) 0.0203(5) Uani d 1 . . C
H1 0.4047 0.2663 0.2849 0.024 Uiso calc 1 . . H
N1 0.36361(14) 0.23198(13) 0.5800(4) 0.0215(5) Uani d 1 . . N
O1 0.36772(13) 0.59494(11) 0.5392(4) 0.0307(5) Uani d 1 . . O
F3 0.49966(9) 0.17086(9) 0.1801(3) 0.0289(4) Uani d 1 . . F
F1 0.29748(10) 0.16511(9) 0.2233(3) 0.0290(4) Uani d 1 . . F
F2 0.38839(12) -0.07713(10) 0.4147(3) 0.0393(5) Uani d 1 . . F
F4 0.73537(10) 0.17432(11) 0.5994(3) 0.0394(5) Uani d 1 . . F

loop_
_atom_site_aniso_label
_atom_site_aniso_U_11
_atom_site_aniso_U_22
_atom_site_aniso_U_33
_atom_site_aniso_U_12
_atom_site_aniso_U_13
_atom_site_aniso_U_23
C19 0.0230(13) 0.0255(13) 0.0253(14) 0.0017(11) 0.0023(11) -0.0011(11)
C11 0.0179(12) 0.0232(12) 0.0230(13) -0.0034(11) 0.0008(10) 0.0012(11)
C18 0.0212(12) 0.0259(13) 0.0193(13) -0.0044(11) -0.0012(11) 0.0013(11)
C9 0.0216(12) 0.0207(13) 0.0216(13) -0.0006(10) -0.0013(11) -0.0001(11)
C5 0.0286(14) 0.0227(13) 0.0237(13) 0.0034(11) -0.0038(11) -0.0018(12)
C20 0.0205(13) 0.0345(16) 0.0292(15) 0.0004(12) -0.0021(12) 0.0060(13)
C7 0.0240(13) 0.0260(14) 0.0213(13) 0.0020(11) 0.0017(11) 0.0016(11)
C17 0.0211(13) 0.0215(12) 0.0210(13) -0.0018(10) 0.0014(11) 0.0019(10)
C4 0.0239(13) 0.0271(14) 0.0213(13) 0.0028(11) -0.0001(11) -0.0037(12)
C6 0.0292(14) 0.0234(13) 0.0259(14) -0.0030(11) 0.0008(12) 0.0047(12)
C14 0.0331(15) 0.0199(13) 0.0333(16) -0.0013(12) 0.0034(13) -0.0011(13)
C22 0.0241(13) 0.0231(13) 0.0242(14) -0.0022(11) 0.0010(11) 0.0001(11)
C13 0.0271(14) 0.0303(15) 0.0222(14) -0.0038(12) 0.0017(11) -0.0019(12)
C15 0.0343(15) 0.0262(15) 0.0327(16) 0.0027(12) -0.0075(13) 0.0061(12)
C21 0.0235(13) 0.0325(15) 0.0236(13) -0.0036(11) -0.0046(12) 0.0000(12)
C16 0.0279(14) 0.0279(14) 0.0289(14) -0.0023(12) -0.0067(13) 0.0007(13)
C3 0.0271(14) 0.0255(14) 0.0196(13) -0.0001(11) 0.0041(11) -0.0004(11)
C2 0.0275(15) 0.0237(14) 0.0187(13) -0.0018(11) 0.0018(11) 0.0029(11)
C10 0.0434(18) 0.0270(15) 0.0357(17) 0.0041(13) 0.0042(15) -0.0070(14)
C12 0.0219(13) 0.0251(13) 0.0206(13) -0.0007(11) 0.0012(11) 0.0042(11)
C8 0.0218(13) 0.0213(13) 0.0211(13) 0.0002(10) -0.0023(11) -0.0010(11)
C1 0.0203(13) 0.0223(12) 0.0181(12) 0.0001(10) -0.0001(10) 0.0008(11)
N1 0.0226(11) 0.0214(11) 0.0203(11) -0.0014(9) 0.0027(9) 0.0009(9)
O1 0.0384(12) 0.0226(10) 0.0309(11) 0.0041(9) 0.0035(9) -0.0023(9)
F3 0.0255(8) 0.0359(9) 0.0252(8) 0.0002(7) -0.0019(7) -0.0094(7)
F1 0.0312(9) 0.0306(9) 0.0251(8) 0.0013(7) -0.0062(7) 0.0029(7)
F2 0.0521(12) 0.0218(8) 0.0441(12) 0.0016(8) -0.0051(9) -0.0027(8)
F4 0.0224(9) 0.0584(12) 0.0375(10) 0.0103(8) -0.0057(8) 0.0008(9)

loop_
_atom_type_symbol
_atom_type_description
_atom_type_scat_dispersion_real
_atom_type_scat_dispersion_imag
_atom_type_scat_source
C C 0.0033 0.0016 'International Tables Vol C Tables 4.2.6.8 and 6.1.1.4'
H H 0 0 'International Tables Vol C Tables 4.2.6.8 and 6.1.1.4'
F F 0.0171 0.0103 'International Tables Vol C Tables 4.2.6.8 and 6.1.1.4'
N N 0.0061 0.0033 'International Tables Vol C Tables 4.2.6.8 and 6.1.1.4'
O O 0.0106 0.006 'International Tables Vol C Tables 4.2.6.8 and 6.1.1.4'

loop_
_geom_angle_atom_site_label_1
_geom_angle_atom_site_label_2
_geom_angle_atom_site_label_3
_geom_angle
_geom_angle_site_symmetry_1
_geom_angle_site_symmetry_3
_geom_angle_publ_flag
C18 C19 H19 122.1 . . ?
C20 C19 H19 122.1 . . ?
C20 C19 C18 115.9(3) . . ?
C16 C11 N1 124.5(3) . . ?
C12 C11 C16 116.9(3) . . ?
C12 C11 N1 118.6(2) . . ?
C19 C18 C17 124.6(3) . . ?
F3 C18 C19 116.9(2) . . ?
F3 C18 C17 118.6(2) . . ?
C4 C9 C3 119.5(2) . . ?
C8 C9 C4 119.3(3) . . ?
C8 C9 C3 121.2(2) . . ?
C4 C5 C6 120.0(3) . . ?
O1 C5 C4 124.5(3) . . ?
O1 C5 C6 115.5(3) . . ?
C21 C20 C19 123.4(3) . . ?
F4 C20 C19 117.3(3) . . ?
F4 C20 C21 119.2(3) . . ?
C6 C7 H7 119.4 . . ?
C6 C7 C8 121.2(3) . . ?
C8 C7 H7 119.4 . . ?
C18 C17 C22 116.1(2) . . ?
C18 C17 C1 120.5(2) . . ?
C22 C17 C1 123.1(2) . . ?
C9 C4 H4 119.6 . . ?
C5 C4 C9 120.8(3) . . ?
C5 C4 H4 119.6 . . ?
C5 C6 H6 120.3 . . ?
C7 C6 C5 119.4(3) . . ?
C7 C6 H6 120.3 . . ?
C15 C14 C13 122.5(3) . . ?
F2 C14 C13 117.8(3) . . ?
F2 C14 C15 119.7(3) . . ?
C17 C22 H22 119 . . ?
C21 C22 C17 121.9(3) . . ?
C21 C22 H22 119 . . ?
C14 C13 H13 121.5 . . ?
C12 C13 C14 117.0(3) . . ?
C12 C13 H13 121.5 . . ?
C14 C15 H15 120.6 . . ?
C14 C15 C16 118.7(3) . . ?
C16 C15 H15 120.6 . . ?
C20 C21 C22 118.0(3) . . ?
C20 C21 H21 121 . . ?
C22 C21 H21 121 . . ?
C11 C16 H16 119.4 . . ?
C15 C16 C11 121.3(3) . . ?
C15 C16 H16 119.4 . . ?
C9 C3 H3A 109.3 . . ?
C9 C3 H3B 109.3 . . ?
C9 C3 C2 111.8(2) . . ?
H3A C3 H3B 107.9 . . ?
C2 C3 H3A 109.3 . . ?
C2 C3 H3B 109.3 . . ?
C3 C2 H2A 110 . . ?
C3 C2 H2B 110 . . ?
H2A C2 H2B 108.4 . . ?
N1 C2 C3 108.3(2) . . ?
N1 C2 H2A 110 . . ?
N1 C2 H2B 110 . . ?
H10A C10 H10B 109.5 . . ?
H10A C10 H10C 109.5 . . ?
H10B C10 H10C 109.5 . . ?
O1 C10 H10A 109.5 . . ?
O1 C10 H10B 109.5 . . ?
O1 C10 H10C 109.5 . . ?
C13 C12 C11 123.6(3) . . ?
F1 C12 C11 118.4(2) . . ?
F1 C12 C13 118.0(3) . . ?
C9 C8 C7 119.4(3) . . ?
C9 C8 C1 121.8(2) . . ?
C7 C8 C1 118.9(2) . . ?
C17 C1 H1 107.5 . . ?
C8 C1 C17 112.5(2) . . ?
C8 C1 H1 107.5 . . ?
N1 C1 C17 111.1(2) . . ?
N1 C1 C8 110.5(2) . . ?
N1 C1 H1 107.5 . . ?
C11 N1 C2 115.4(2) . . ?
C11 N1 C1 113.6(2) . . ?
C2 N1 C1 113.1(2) . . ?
C5 O1 C10 116.7(2) . . ?

loop_
_geom_bond_atom_site_label_1
_geom_bond_atom_site_label_2
_geom_bond_site_symmetry_2
_geom_bond_distance
_geom_bond_publ_flag
C19 H19 . 0.95 ?
C19 C18 . 1.381(4) ?
C19 C20 . 1.378(4) ?
C11 C16 . 1.391(4) ?
C11 C12 . 1.384(4) ?
C11 N1 . 1.428(3) ?
C18 C17 . 1.382(4) ?
C18 F3 . 1.358(3) ?
C9 C4 . 1.401(4) ?
C9 C3 . 1.504(4) ?
C9 C8 . 1.393(4) ?
C5 C4 . 1.381(4) ?
C5 C6 . 1.398(4) ?
C5 O1 . 1.373(3) ?
C20 C21 . 1.371(4) ?
C20 F4 . 1.355(3) ?
C7 H7 . 0.95 ?
C7 C6 . 1.380(4) ?
C7 C8 . 1.397(4) ?
C17 C22 . 1.396(4) ?
C17 C1 . 1.526(4) ?
C4 H4 . 0.95 ?
C6 H6 . 0.95 ?
C14 C13 . 1.378(4) ?
C14 C15 . 1.366(4) ?
C14 F2 . 1.354(3) ?
C22 H22 . 0.95 ?
C22 C21 . 1.387(4) ?
C13 H13 . 0.95 ?
C13 C12 . 1.374(4) ?
C15 H15 . 0.95 ?
C15 C16 . 1.389(4) ?
C21 H21 . 0.95 ?
C16 H16 . 0.95 ?
C3 H3A . 0.99 ?
C3 H3B . 0.99 ?
C3 C2 . 1.516(4) ?
C2 H2A . 0.99 ?
C2 H2B . 0.99 ?
C2 N1 . 1.465(3) ?
C10 H10A . 0.98 ?
C10 H10B . 0.98 ?
C10 H10C . 0.98 ?
C10 O1 . 1.424(4) ?
C12 F1 . 1.344(3) ?
C8 C1 . 1.514(4) ?
C1 H1 . 1 ?
C1 N1 . 1.478(3) ?

loop_
_geom_torsion_atom_site_label_1
_geom_torsion_atom_site_label_2
_geom_torsion_atom_site_label_3
_geom_torsion_atom_site_label_4
_geom_torsion
_geom_torsion_site_symmetry_1
_geom_torsion_site_symmetry_2
_geom_torsion_site_symmetry_3
_geom_torsion_site_symmetry_4
_geom_torsion_publ_flag
C19 C18 C17 C22 1.0(4) . . . . ?
C19 C18 C17 C1 -173.5(3) . . . . ?
C19 C20 C21 C22 0.9(5) . . . . ?
C18 C19 C20 C21 -1.2(4) . . . . ?
C18 C19 C20 F4 -179.9(3) . . . . ?
C18 C17 C22 C21 -1.3(4) . . . . ?
C18 C17 C1 C8 -144.6(3) . . . . ?
C18 C17 C1 N1 90.8(3) . . . . ?
C9 C3 C2 N1 -49.5(3) . . . . ?
C9 C8 C1 C17 -110.9(3) . . . . ?
C9 C8 C1 N1 13.9(4) . . . . ?
C20 C19 C18 C17 0.2(4) . . . . ?
C20 C19 C18 F3 -179.8(2) . . . . ?
C7 C8 C1 C17 69.1(3) . . . . ?
C7 C8 C1 N1 -166.1(2) . . . . ?
C17 C22 C21 C20 0.4(4) . . . . ?
C17 C1 N1 C11 -57.0(3) . . . . ?
C17 C1 N1 C2 77.1(3) . . . . ?
C4 C9 C3 C2 -162.9(2) . . . . ?
C4 C9 C8 C7 1.0(4) . . . . ?
C4 C9 C8 C1 -179.0(2) . . . . ?
C4 C5 C6 C7 0.8(4) . . . . ?
C4 C5 O1 C10 2.3(4) . . . . ?
C6 C5 C4 C9 -0.5(4) . . . . ?
C6 C5 O1 C10 -176.7(3) . . . . ?
C6 C7 C8 C9 -0.7(4) . . . . ?
C6 C7 C8 C1 179.3(3) . . . . ?
C14 C13 C12 C11 0.1(4) . . . . ?
C14 C13 C12 F1 179.8(2) . . . . ?
C14 C15 C16 C11 1.2(4) . . . . ?
C22 C17 C1 C8 41.3(3) . . . . ?
C22 C17 C1 N1 -83.3(3) . . . . ?
C13 C14 C15 C16 -0.9(4) . . . . ?
C15 C14 C13 C12 0.2(4) . . . . ?
C16 C11 C12 C13 0.3(4) . . . . ?
C16 C11 C12 F1 -179.4(2) . . . . ?
C16 C11 N1 C2 -30.5(4) . . . . ?
C16 C11 N1 C1 102.4(3) . . . . ?
C3 C9 C4 C5 -179.7(3) . . . . ?
C3 C9 C8 C7 -179.7(2) . . . . ?
C3 C9 C8 C1 0.3(4) . . . . ?
C3 C2 N1 C11 -158.8(2) . . . . ?
C3 C2 N1 C1 68.0(3) . . . . ?
C12 C11 C16 C15 -0.9(4) . . . . ?
C12 C11 N1 C2 149.8(2) . . . . ?
C12 C11 N1 C1 -77.2(3) . . . . ?
C8 C9 C4 C5 -0.4(4) . . . . ?
C8 C9 C3 C2 17.8(4) . . . . ?
C8 C7 C6 C5 -0.2(4) . . . . ?
C8 C1 N1 C11 177.4(2) . . . . ?
C8 C1 N1 C2 -48.5(3) . . . . ?
C1 C17 C22 C21 173.1(3) . . . . ?
N1 C11 C16 C15 179.5(3) . . . . ?
N1 C11 C12 C13 179.9(3) . . . . ?
N1 C11 C12 F1 0.2(4) . . . . ?
O1 C5 C4 C9 -179.5(3) . . . . ?
O1 C5 C6 C7 179.8(3) . . . . ?
F3 C18 C17 C22 -179.0(2) . . . . ?
F3 C18 C17 C1 6.5(4) . . . . ?
F2 C14 C13 C12 -179.1(2) . . . . ?
F2 C14 C15 C16 178.5(3) . . . . ?
F4 C20 C21 C22 179.6(3) . . . . ?

_cod_database_fobs_code 2108632
